data_2205414
loop_
_publ_author_name
'Jones, Peter G.'
'Bubenitschek, Peter'
'Hopf, Henning'
'Berger, Harald'

_publ_section_title
;9-Methylene-10,10-bis(phenylethynyl)fluorene--tetracyano-<i>para</i>-quinodimethane
 (2/3)
;
_journal_issue 4
_journal_name_full 'Acta Crystallographica Section E'
_journal_page_first o957
_journal_page_last o959
_journal_paper_doi 10.1107/S1600536805007142
_journal_volume 61
_journal_year 2005
_chemical_formula_iupac '2C30 H18, 3C12 H4 N4'
_chemical_formula_moiety '2C30 H18, 3C12 H4 N4'
_chemical_formula_sum 'C96 H48 N12'
_chemical_formula_weight 1369.46
_chemical_name_systematic
;
9-Methylene-10,10-bis(phenylethynyl)fluorene--tetracyano-para-quinodimethane
(2/3)
;
_space_group_IT_number 2
_symmetry_cell_setting triclinic
_symmetry_space_group_name_Hall '-P 1'
_symmetry_space_group_name_H-M 'P -1'
_atom_sites_solution_hydrogens geom
_atom_sites_solution_primary direct
_atom_sites_solution_secondary difmap
_audit_creation_method SHELXL-97
_cell_angle_alpha 80.81(3)
_cell_angle_beta 80.64(4)
_cell_angle_gamma 62.50(4)
_cell_formula_units_Z 1
_cell_length_a 9.589(5)
_cell_length_b 9.617(5)
_cell_length_c 21.952(12)
_cell_measurement_reflns_used 25
_cell_measurement_temperature 173(2)
_cell_measurement_theta_max 11.5
_cell_measurement_theta_min 10
_cell_volume 1763.4(17)
_computing_cell_refinement P3
_computing_data_collection 'P3 (Siemens, 1989)'
_computing_data_reduction 'XDISK (Siemens, 1989)'
_computing_molecular_graphics 'XP (Siemens, 1994)'
_computing_publication_material SHELXL97
_computing_structure_refinement 'SHELXL97 (Sheldrick, 1997)'
_computing_structure_solution 'SHELXS97 (Sheldrick, 1990)'
_diffrn_ambient_temperature 173(2)
_diffrn_measured_fraction_theta_full 0.997
_diffrn_measured_fraction_theta_max 0.997
_diffrn_measurement_device_type 'Siemens R3'
_diffrn_measurement_method \w
_diffrn_radiation_monochromator graphite
_diffrn_radiation_source 'fine-focus sealed tube'
_diffrn_radiation_type MoK\a
_diffrn_radiation_wavelength 0.71073
_diffrn_reflns_av_R_equivalents 0.0499
_diffrn_reflns_av_sigmaI/netI 0.0986
_diffrn_reflns_limit_h_max 9
_diffrn_reflns_limit_h_min -11
_diffrn_reflns_limit_k_max 9
_diffrn_reflns_limit_k_min -11
_diffrn_reflns_limit_l_max 26
_diffrn_reflns_limit_l_min -26
_diffrn_reflns_number 9928
_diffrn_reflns_theta_full 25.00
_diffrn_reflns_theta_max 25.00
_diffrn_reflns_theta_min 3.19
_diffrn_standards_decay_% 0
_diffrn_standards_interval_count 147
_diffrn_standards_number 3
_exptl_absorpt_coefficient_mu 0.078
_exptl_absorpt_correction_type none
_exptl_crystal_colour 'dark blue--violet'
_exptl_crystal_density_diffrn 1.290
_exptl_crystal_density_method 'not measured'
_exptl_crystal_description plate
_exptl_crystal_F_000 708
_exptl_crystal_size_max 0.7
_exptl_crystal_size_mid 0.7
_exptl_crystal_size_min 0.1
_refine_diff_density_max 0.218
_refine_diff_density_min -0.251
_refine_ls_extinction_method none
_refine_ls_goodness_of_fit_ref 1.012
_refine_ls_hydrogen_treatment constr
_refine_ls_matrix_type full
_refine_ls_number_parameters 487
_refine_ls_number_reflns 6211
_refine_ls_number_restraints 461
_refine_ls_restrained_S_all 0.977
_refine_ls_R_factor_all 0.1621
_refine_ls_R_factor_gt 0.0483
_refine_ls_shift/su_max 0.000
_refine_ls_shift/su_mean 0.000
_refine_ls_structure_factor_coef Fsqd
_refine_ls_weighting_details 'calc w = 1/[\s^2^(Fo^2^)+(0.0588P)^2^] where P = (Fo^2^+2Fc^2^)/3'
_refine_ls_weighting_scheme calc
_refine_ls_wR_factor_gt 0.1042
_refine_ls_wR_factor_ref 0.1567
_reflns_number_gt 2764
_reflns_number_total 6211
_reflns_threshold_expression I>2\s(I)
_cod_data_source_file bt6618.cif
_cod_data_source_block 3
_cod_original_cell_volume 1763.4(16)
_cod_database_code 2205414
_cod_database_fobs_code 2205414

loop_
_symmetry_equiv_pos_as_xyz
'x, y, z'
'-x, -y, -z'

loop_
_atom_site_label
_atom_site_fract_x
_atom_site_fract_y
_atom_site_fract_z
_atom_site_U_iso_or_equiv
_atom_site_adp_type
_atom_site_calc_flag
_atom_site_refinement_flags
_atom_site_occupancy
_atom_site_type_symbol
C1 0.0693(3) -0.1150(4) 0.71856(14) 0.0414(8) Uani d U 1 C
H1 0.0850 -0.1514 0.7609 0.050 Uiso calc R 1 H
C1A 0.1018(3) 0.0082(3) 0.69025(13) 0.0338(7) Uani d U 1 C
C2 0.0134(4) -0.1843(4) 0.68398(15) 0.0478(9) Uani d U 1 C
H2 -0.0086 -0.2690 0.7030 0.057 Uiso calc R 1 H
C3 -0.0110(4) -0.1320(4) 0.62183(16) 0.0513(9) Uani d U 1 C
H3 -0.0509 -0.1794 0.5990 0.062 Uiso calc R 1 H
C4 0.0234(4) -0.0102(4) 0.59356(14) 0.0437(8) Uani d U 1 C
H4 0.0081 0.0256 0.5511 0.052 Uiso calc R 1 H
C4A 0.0802(3) 0.0590(3) 0.62750(13) 0.0348(7) Uani d U 1 C
C5 0.1291(3) 0.2716(4) 0.55156(13) 0.0404(8) Uani d U 1 C
H5 0.0933 0.2541 0.5170 0.048 Uiso calc R 1 H
C5A 0.1273(3) 0.1850(3) 0.60861(13) 0.0326(7) Uani d U 1 C
C6 0.1841(4) 0.3842(4) 0.54607(14) 0.0443(8) Uani d U 1 C
H6 0.1868 0.4437 0.5073 0.053 Uiso calc R 1 H
C7 0.2349(4) 0.4100(4) 0.59666(14) 0.0466(9) Uani d U 1 C
H7 0.2727 0.4870 0.5921 0.056 Uiso calc R 1 H
C8 0.2320(4) 0.3263(4) 0.65379(14) 0.0433(8) Uani d U 1 C
H8 0.2667 0.3462 0.6881 0.052 Uiso calc R 1 H
C8A 0.1782(3) 0.2133(3) 0.66048(12) 0.0344(7) Uani d U 1 C
C9 0.1583(3) 0.1061(3) 0.71379(12) 0.0339(7) Uani d U 1 C
C10 0.1817(3) 0.1050(3) 0.77377(13) 0.0364(8) Uani d U 1 C
C11 0.2335(3) 0.2073(4) 0.79404(13) 0.0378(8) Uani d U 1 C
C12 0.2768(4) 0.2846(4) 0.81691(13) 0.0388(8) Uani d U 1 C
C13 0.3345(3) 0.3744(4) 0.84159(13) 0.0376(8) Uani d U 1 C
C14 0.3598(4) 0.4950(4) 0.80468(15) 0.0462(8) Uani d U 1 C
H14 0.3341 0.5202 0.7630 0.055 Uiso calc R 1 H
C15 0.4215(4) 0.5778(4) 0.82762(17) 0.0535(9) Uani d U 1 C
H15 0.4380 0.6597 0.8022 0.064 Uiso calc R 1 H
C16 0.4589(4) 0.5400(4) 0.88830(18) 0.0606(10) Uani d U 1 C
H16 0.5027 0.5956 0.9044 0.073 Uiso calc R 1 H
C17 0.4335(4) 0.4231(4) 0.92557(16) 0.0552(10) Uani d U 1 C
H17 0.4589 0.3996 0.9672 0.066 Uiso calc R 1 H
C18 0.3716(4) 0.3392(4) 0.90319(14) 0.0482(9) Uani d U 1 C
H18 0.3543 0.2586 0.9292 0.058 Uiso calc R 1 H
C11' 0.1539(4) 0.0028(4) 0.82435(14) 0.0415(8) Uani d U 1 C
C12' 0.1306(4) -0.0710(4) 0.87059(14) 0.0435(8) Uani d U 1 C
C13' 0.0991(4) -0.1572(4) 0.92590(13) 0.0436(8) Uani d U 1 C
C14' -0.0008(4) -0.2258(4) 0.92764(15) 0.0573(10) Uani d U 1 C
H14' -0.0458 -0.2198 0.8913 0.069 Uiso calc R 1 H
C15' -0.0350(5) -0.3029(5) 0.98236(18) 0.0743(12) Uani d U 1 C
H15' -0.1061 -0.3471 0.9837 0.089 Uiso calc R 1 H
C16' 0.0334(5) -0.3160(5) 1.03499(18) 0.0804(14) Uani d U 1 C
H16' 0.0102 -0.3694 1.0725 0.096 Uiso calc R 1 H
C17' 0.1353(5) -0.2509(5) 1.03254(16) 0.0786(13) Uani d U 1 C
H17' 0.1839 -0.2615 1.0686 0.094 Uiso calc R 1 H
C18' 0.1686(4) -0.1707(4) 0.97900(14) 0.0596(10) Uani d U 1 C
H18' 0.2381 -0.1250 0.9782 0.071 Uiso calc R 1 H
C19 0.3879(4) 1.0804(4) 0.14087(15) 0.0469(9) Uani d U 1 C
C20 0.3729(3) 1.0196(4) 0.20428(13) 0.0389(8) Uani d U 1 C
C21 0.4173(4) 1.0841(4) 0.24802(14) 0.0402(8) Uani d U 1 C
C22 0.3222(3) 0.9047(3) 0.22244(13) 0.0354(7) Uani d U 1 C
C23 0.2690(3) 0.8468(4) 0.17949(13) 0.0374(8) Uani d U 1 C
H23 0.2648 0.8905 0.1374 0.045 Uiso calc R 1 H
C24 0.2250(3) 0.7320(3) 0.19777(13) 0.0375(8) Uani d U 1 C
H24 0.1883 0.6972 0.1684 0.045 Uiso calc R 1 H
C25 0.2318(3) 0.6594(3) 0.26086(13) 0.0350(7) Uani d U 1 C
C26 0.2810(3) 0.7199(4) 0.30435(13) 0.0385(8) Uani d U 1 C
H26 0.2833 0.6773 0.3465 0.046 Uiso calc R 1 H
C27 0.3239(3) 0.8361(4) 0.28627(13) 0.0370(8) Uani d U 1 C
H27 0.3561 0.8742 0.3160 0.044 Uiso calc R 1 H
C28 0.1929(4) 0.4610(4) 0.33948(15) 0.0416(8) Uani d U 1 C
C29 0.1930(3) 0.5366(4) 0.27746(13) 0.0375(8) Uani d U 1 C
C30 0.1505(4) 0.4739(4) 0.23216(14) 0.0422(8) Uani d U 1 C
N1 0.4043(4) 1.1277(4) 0.09029(13) 0.0679(9) Uani d U 1 N
N2 0.4512(3) 1.1363(3) 0.28354(12) 0.0527(8) Uani d U 1 N
N3 0.1919(3) 0.3985(3) 0.38818(12) 0.0513(8) Uani d U 1 N
N4 0.1185(3) 0.4205(3) 0.19628(13) 0.0575(8) Uani d U 1 N
C31 0.3562(4) 0.6999(4) 0.49761(14) 0.0408(8) Uani d U 1 C
C32 0.4116(3) 0.7586(3) 0.53950(12) 0.0341(7) Uani d U 1 C
C33 0.4208(3) 0.6846(3) 0.60195(14) 0.0371(8) Uani d U 1 C
C34 0.4448(3) 0.9498(3) 0.45696(12) 0.0342(7) Uani d U 1 C
H34 0.4065 0.9148 0.4283 0.041 Uiso calc R 1 H
C35 0.4540(3) 0.8781(3) 0.52011(12) 0.0332(7) Uani d U 1 C
C36 0.5112(3) 0.9358(3) 0.56225(13) 0.0365(8) Uani d U 1 C
H36 0.5177 0.8920 0.6043 0.044 Uiso calc R 1 H
N5 0.3110(4) 0.6549(3) 0.46327(12) 0.0583(8) Uani d U 1 N
N6 0.4282(3) 0.6228(3) 0.65118(12) 0.0489(7) Uani d U 1 N

loop_
_atom_site_aniso_label
_atom_site_aniso_U_11
_atom_site_aniso_U_22
_atom_site_aniso_U_33
_atom_site_aniso_U_12
_atom_site_aniso_U_13
_atom_site_aniso_U_23
C1 0.0380(19) 0.043(2) 0.0383(17) -0.0156(16) -0.0007(14) -0.0011(15)
C1A 0.0283(17) 0.0334(18) 0.0383(17) -0.0124(14) -0.0039(13) -0.0038(14)
C2 0.050(2) 0.041(2) 0.057(2) -0.0270(17) 0.0045(17) -0.0062(17)
C3 0.051(2) 0.052(2) 0.058(2) -0.0255(19) -0.0007(17) -0.0194(18)
C4 0.045(2) 0.049(2) 0.0370(17) -0.0199(17) -0.0019(15) -0.0087(15)
C4A 0.0319(18) 0.0347(18) 0.0351(17) -0.0129(15) 0.0005(13) -0.0059(14)
C5 0.0376(19) 0.046(2) 0.0300(17) -0.0124(16) -0.0050(14) -0.0032(15)
C5A 0.0279(17) 0.0324(18) 0.0337(16) -0.0118(14) 0.0012(13) -0.0028(13)
C6 0.047(2) 0.044(2) 0.0369(18) -0.0209(17) 0.0023(15) 0.0041(15)
C7 0.055(2) 0.053(2) 0.0401(19) -0.0340(18) 0.0031(16) -0.0012(16)
C8 0.046(2) 0.050(2) 0.0383(18) -0.0257(17) -0.0018(15) -0.0028(15)
C8A 0.0306(17) 0.0382(19) 0.0308(16) -0.0132(15) -0.0004(13) -0.0028(14)
C9 0.0273(17) 0.0359(18) 0.0342(16) -0.0114(14) -0.0023(13) -0.0010(13)
C10 0.0324(18) 0.0377(19) 0.0349(17) -0.0135(15) -0.0026(13) 0.0004(14)
C11 0.0339(19) 0.042(2) 0.0318(17) -0.0139(15) -0.0025(13) -0.0005(14)
C12 0.0367(19) 0.042(2) 0.0333(17) -0.0148(16) -0.0010(14) -0.0036(15)
C13 0.0347(18) 0.0397(19) 0.0364(17) -0.0146(15) -0.0014(14) -0.0070(14)
C14 0.044(2) 0.041(2) 0.0438(19) -0.0130(16) 0.0022(15) -0.0045(16)
C15 0.047(2) 0.036(2) 0.071(2) -0.0164(17) 0.0073(18) -0.0099(18)
C16 0.049(2) 0.061(3) 0.078(3) -0.026(2) 0.002(2) -0.028(2)
C17 0.053(2) 0.068(3) 0.044(2) -0.022(2) -0.0019(17) -0.0224(18)
C18 0.049(2) 0.055(2) 0.0388(19) -0.0229(18) 0.0046(16) -0.0121(17)
C11' 0.0407(19) 0.040(2) 0.0372(17) -0.0131(16) -0.0058(14) 0.0011(15)
C12' 0.042(2) 0.043(2) 0.0395(18) -0.0147(16) -0.0062(15) 0.0002(15)
C13' 0.048(2) 0.037(2) 0.0332(17) -0.0108(16) -0.0005(15) 0.0002(14)
C14' 0.054(2) 0.059(2) 0.051(2) -0.024(2) -0.0067(17) 0.0132(18)
C15' 0.067(3) 0.078(3) 0.074(3) -0.040(2) 0.005(2) 0.017(2)
C16' 0.096(4) 0.076(3) 0.046(2) -0.031(3) 0.013(2) 0.012(2)
C17' 0.110(4) 0.083(3) 0.031(2) -0.037(3) -0.003(2) 0.000(2)
C18' 0.077(3) 0.059(2) 0.0368(19) -0.026(2) -0.0065(18) -0.0032(17)
C19 0.045(2) 0.049(2) 0.047(2) -0.0212(17) -0.0043(16) -0.0020(17)
C20 0.040(2) 0.039(2) 0.0352(17) -0.0144(16) -0.0035(14) -0.0058(14)
C21 0.0366(19) 0.039(2) 0.0405(18) -0.0146(16) -0.0008(15) -0.0040(15)
C22 0.0303(18) 0.0312(18) 0.0350(17) -0.0060(14) -0.0026(14) -0.0025(14)
C23 0.0371(19) 0.041(2) 0.0312(16) -0.0160(16) -0.0011(14) -0.0027(14)
C24 0.0355(19) 0.041(2) 0.0337(17) -0.0143(15) -0.0070(14) -0.0017(14)
C25 0.0270(17) 0.0363(19) 0.0337(16) -0.0077(14) -0.0026(13) -0.0032(14)
C26 0.0375(19) 0.0394(19) 0.0311(16) -0.0115(15) -0.0037(14) -0.0017(14)
C27 0.0374(19) 0.0402(19) 0.0301(16) -0.0127(15) -0.0051(13) -0.0075(14)
C28 0.041(2) 0.0344(19) 0.0426(19) -0.0109(16) -0.0033(15) -0.0036(15)
C29 0.0341(18) 0.0375(19) 0.0349(17) -0.0127(15) -0.0010(14) -0.0004(14)
C30 0.042(2) 0.039(2) 0.0399(18) -0.0156(16) -0.0046(15) 0.0048(16)
N1 0.084(2) 0.078(2) 0.0487(19) -0.046(2) -0.0059(17) 0.0056(17)
N2 0.057(2) 0.0517(19) 0.0485(17) -0.0220(16) -0.0089(14) -0.0081(15)
N3 0.0573(19) 0.0487(18) 0.0401(16) -0.0203(15) -0.0014(13) 0.0024(14)
N4 0.068(2) 0.057(2) 0.0525(18) -0.0300(17) -0.0186(16) 0.0000(15)
C31 0.044(2) 0.040(2) 0.0372(18) -0.0209(16) -0.0039(15) 0.0065(15)
C32 0.0374(18) 0.0321(18) 0.0297(16) -0.0145(15) -0.0013(13) 0.0004(13)
C33 0.0380(19) 0.0347(19) 0.0369(18) -0.0169(15) -0.0028(14) 0.0024(15)
C34 0.0420(19) 0.0322(18) 0.0293(16) -0.0177(15) -0.0044(13) -0.0014(13)
C35 0.0319(17) 0.0290(17) 0.0322(16) -0.0099(14) -0.0016(13) 0.0007(13)
C36 0.0418(19) 0.0366(19) 0.0274(16) -0.0160(16) -0.0030(14) 0.0013(14)
N5 0.082(2) 0.061(2) 0.0447(17) -0.0440(18) -0.0137(16) 0.0035(15)
N6 0.0580(19) 0.0476(18) 0.0411(16) -0.0272(15) -0.0024(13) 0.0049(14)

loop_
_atom_type_symbol
_atom_type_description
_atom_type_scat_dispersion_real
_atom_type_scat_dispersion_imag
_atom_type_scat_source
C C 0.0033 0.0016 'International Tables Vol C Tables 4.2.6.8 and 6.1.1.4'
H H 0.0000 0.0000 'International Tables Vol C Tables 4.2.6.8 and 6.1.1.4'
N N 0.0061 0.0033 'International Tables Vol C Tables 4.2.6.8 and 6.1.1.4'

loop_
_geom_angle_atom_site_label_1
_geom_angle_atom_site_label_2
_geom_angle_atom_site_label_3
_geom_angle_site_symmetry_1
_geom_angle
_geom_angle_publ_flag
C1A C1 C2 . 119.0(3) ?
C1A C1 H1 . 120.5 ?
C2 C1 H1 . 120.5 ?
C1 C1A C4A . 119.9(3) ?
C1 C1A C9 . 132.1(3) y
C4A C1A C9 . 108.0(3) ?
C1 C2 C3 . 121.2(3) ?
C1 C2 H2 . 119.4 ?
C3 C2 H2 . 119.4 ?
C4 C3 C2 . 119.6(3) ?
C4 C3 H3 . 120.2 ?
C2 C3 H3 . 120.2 ?
C4A C4 C3 . 119.6(3) ?
C4A C4 H4 . 120.2 ?
C3 C4 H4 . 120.2 ?
C4 C4A C1A . 120.7(3) ?
C4 C4A C5A . 130.2(3) y
C1A C4A C5A . 109.1(3) ?
C6 C5 C5A . 118.9(3) ?
C6 C5 H5 . 120.6 ?
C5A C5 H5 . 120.6 ?
C5 C5A C8A . 120.5(3) ?
C5 C5A C4A . 130.9(3) y
C8A C5A C4A . 108.6(3) ?
C7 C6 C5 . 120.3(3) ?
C7 C6 H6 . 119.8 ?
C5 C6 H6 . 119.8 ?
C8 C7 C6 . 121.5(3) ?
C8 C7 H7 . 119.3 ?
C6 C7 H7 . 119.3 ?
C7 C8 C8A . 119.4(3) ?
C7 C8 H8 . 120.3 ?
C8A C8 H8 . 120.3 ?
C8 C8A C5A . 119.5(3) ?
C8 C8A C9 . 133.2(3) y
C5A C8A C9 . 107.3(3) ?
C10 C9 C1A . 127.2(3) y
C10 C9 C8A . 125.8(3) y
C1A C9 C8A . 106.9(2) y
C9 C10 C11' . 123.5(3) y
C9 C10 C11 . 124.4(3) y
C11' C10 C11 . 112.0(3) y
C12 C11 C10 . 173.3(3) y
C11 C12 C13 . 177.1(3) y
C14 C13 C18 . 118.9(3) ?
C14 C13 C12 . 121.0(3) ?
C18 C13 C12 . 120.1(3) ?
C15 C14 C13 . 121.2(3) ?
C15 C14 H14 . 119.4 ?
C13 C14 H14 . 119.4 ?
C14 C15 C16 . 119.0(4) ?
C14 C15 H15 . 120.5 ?
C16 C15 H15 . 120.5 ?
C17 C16 C15 . 120.9(4) ?
C17 C16 H16 . 119.6 ?
C15 C16 H16 . 119.6 ?
C16 C17 C18 . 120.8(3) ?
C16 C17 H17 . 119.6 ?
C18 C17 H17 . 119.6 ?
C17 C18 C13 . 119.3(3) ?
C17 C18 H18 . 120.3 ?
C13 C18 H18 . 120.3 ?
C12' C11' C10 . 172.8(3) y
C11' C12' C13' . 178.8(4) y
C14' C13' C18' . 119.6(3) ?
C14' C13' C12' . 120.9(3) ?
C18' C13' C12' . 119.5(3) ?
C15' C14' C13' . 120.0(4) ?
C15' C14' H14' . 120.0 ?
C13' C14' H14' . 120.0 ?
C16' C15' C14' . 120.4(4) ?
C16' C15' H15' . 119.8 ?
C14' C15' H15' . 119.8 ?
C17' C16' C15' . 119.3(4) ?
C17' C16' H16' . 120.3 ?
C15' C16' H16' . 120.3 ?
C16' C17' C18' . 121.4(4) ?
C16' C17' H17' . 119.3 ?
C18' C17' H17' . 119.3 ?
C17' C18' C13' . 119.3(4) ?
C17' C18' H18' . 120.4 ?
C13' C18' H18' . 120.4 ?
N1 C19 C20 . 178.0(4) ?
C22 C20 C19 . 122.8(3) ?
C22 C20 C21 . 121.8(3) ?
C19 C20 C21 . 115.3(3) ?
N2 C21 C20 . 179.2(3) ?
C20 C22 C23 . 121.9(3) ?
C20 C22 C27 . 120.6(3) ?
C23 C22 C27 . 117.4(3) ?
C24 C23 C22 . 120.9(3) ?
C24 C23 H23 . 119.6 ?
C22 C23 H23 . 119.6 ?
C23 C24 C25 . 121.9(3) ?
C23 C24 H24 . 119.0 ?
C25 C24 H24 . 119.0 ?
C29 C25 C26 . 122.2(3) ?
C29 C25 C24 . 120.5(3) ?
C26 C25 C24 . 117.3(3) ?
C27 C26 C25 . 120.9(3) ?
C27 C26 H26 . 119.6 ?
C25 C26 H26 . 119.6 ?
C26 C27 C22 . 121.6(3) ?
C26 C27 H27 . 119.2 ?
C22 C27 H27 . 119.2 ?
N3 C28 C29 . 178.4(4) ?
C25 C29 C28 . 123.8(3) ?
C25 C29 C30 . 120.9(3) ?
C28 C29 C30 . 115.3(3) ?
N4 C30 C29 . 178.6(4) ?
N5 C31 C32 . 178.9(3) ?
C35 C32 C31 . 121.1(3) ?
C35 C32 C33 . 122.8(3) ?
C31 C32 C33 . 116.1(3) ?
N6 C33 C32 . 178.4(4) ?
C36 C34 C35 2_676 121.8(3) ?
C36 C34 H34 2_676 119.1 ?
C35 C34 H34 . 119.1 ?
C32 C35 C36 . 120.9(3) ?
C32 C35 C34 . 121.8(3) ?
C36 C35 C34 . 117.3(3) ?
C34 C36 C35 2_676 120.9(3) ?
C34 C36 H36 2_676 119.5 ?
C35 C36 H36 . 119.5 ?

loop_
_geom_bond_atom_site_label_1
_geom_bond_atom_site_label_2
_geom_bond_site_symmetry_2
_geom_bond_distance
_geom_bond_publ_flag
C1 C1A . 1.390(4) ?
C1 C2 . 1.390(4) ?
C1 H1 . 0.9500 ?
C1A C4A . 1.401(4) ?
C1A C9 . 1.471(4) ?
C2 C3 . 1.395(4) ?
C2 H2 . 0.9500 ?
C3 C4 . 1.387(4) ?
C3 H3 . 0.9500 ?
C4 C4A . 1.385(4) ?
C4 H4 . 0.9500 ?
C4A C5A . 1.459(4) ?
C5 C6 . 1.389(4) ?
C5 C5A . 1.391(4) ?
C5 H5 . 0.9500 ?
C5A C8A . 1.418(4) ?
C6 C7 . 1.382(4) ?
C6 H6 . 0.9500 ?
C7 C8 . 1.382(4) ?
C7 H7 . 0.9500 ?
C8 C8A . 1.383(4) ?
C8 H8 . 0.9500 ?
C8A C9 . 1.481(4) ?
C9 C10 . 1.369(4) y
C10 C11' . 1.437(4) ?
C10 C11 . 1.441(4) ?
C11 C12 . 1.203(4) y
C12 C13 . 1.427(4) ?
C13 C14 . 1.398(4) ?
C13 C18 . 1.403(4) ?
C14 C15 . 1.378(4) ?
C14 H14 . 0.9500 ?
C15 C16 . 1.384(5) ?
C15 H15 . 0.9500 ?
C16 C17 . 1.373(5) ?
C16 H16 . 0.9500 ?
C17 C18 . 1.381(5) ?
C17 H17 . 0.9500 ?
C18 H18 . 0.9500 ?
C11' C12' . 1.195(4) y
C12' C13' . 1.429(4) ?
C13' C14' . 1.385(4) ?
C13' C18' . 1.394(4) ?
C14' C15' . 1.383(4) ?
C14' H14' . 0.9500 ?
C15' C16' . 1.380(5) ?
C15' H15' . 0.9500 ?
C16' C17' . 1.373(5) ?
C16' H16' . 0.9500 ?
C17' C18' . 1.376(5) ?
C17' H17' . 0.9500 ?
C18' H18' . 0.9500 ?
C19 N1 . 1.146(4) ?
C19 C20 . 1.433(4) ?
C20 C22 . 1.381(4) ?
C20 C21 . 1.433(4) ?
C21 N2 . 1.151(4) ?
C22 C23 . 1.431(4) ?
C22 C27 . 1.450(4) ?
C23 C24 . 1.339(4) y
C23 H23 . 0.9500 ?
C24 C25 . 1.445(4) y
C24 H24 . 0.9500 ?
C25 C29 . 1.374(4) y
C25 C26 . 1.432(4) ?
C26 C27 . 1.344(4) ?
C26 H26 . 0.9500 ?
C27 H27 . 0.9500 ?
C28 N3 . 1.141(3) ?
C28 C29 . 1.438(4) ?
C29 C30 . 1.438(4) y
C30 N4 . 1.154(4) ?
C31 N5 . 1.152(4) ?
C31 C32 . 1.432(4) ?
C32 C35 . 1.373(4) ?
C32 C33 . 1.436(4) ?
C33 N6 . 1.143(3) ?
C34 C36 2_676 1.338(4) ?
C34 C35 . 1.443(4) ?
C34 H34 . 0.9500 ?
C35 C36 . 1.440(4) ?
C36 H36 . 0.9500 ?

loop_
_geom_hbond_atom_site_label_D
_geom_hbond_atom_site_label_H
_geom_hbond_atom_site_label_A
_geom_hbond_site_symmetry_A
_geom_hbond_distance_DH
_geom_hbond_distance_HA
_geom_hbond_distance_DA
_geom_hbond_angle_DHA
C36 H36 N2 2_676 0.95 2.49 3.389(4) 159
C6 H6 N3 . 0.95 2.71 3.436(4) 134
C6 H6 N5 . 0.95 2.78 3.501(5) 134
C26 H26 N5 . 0.95 2.58 3.480(4) 157
C14 H14 N6 . 0.95 2.67 3.464(4) 141
C2 H2 N4 2_556 0.95 2.78 3.651(5) 152

loop_
_geom_torsion_atom_site_label_1
_geom_torsion_atom_site_label_2
_geom_torsion_atom_site_label_3
_geom_torsion_atom_site_label_4
_geom_torsion_site_symmetry_1
_geom_torsion_site_symmetry_4
_geom_torsion
_geom_torsion_publ_flag
C2 C1 C1A C4A . . -1.0(4) ?
C2 C1 C1A C9 . . 178.8(3) ?
C1A C1 C2 C3 . . -0.3(5) ?
C1 C2 C3 C4 . . 1.1(5) ?
C2 C3 C4 C4A . . -0.6(5) ?
C3 C4 C4A C1A . . -0.6(5) ?
C3 C4 C4A C5A . . 178.8(3) ?
C1 C1A C4A C4 . . 1.4(4) ?
C9 C1A C4A C4 . . -178.4(3) ?
C1 C1A C4A C5A . . -178.1(3) ?
C9 C1A C4A C5A . . 2.1(3) ?
C6 C5 C5A C8A . . 1.1(4) ?
C6 C5 C5A C4A . . -178.5(3) ?
C4 C4A C5A C5 . . -0.1(5) ?
C1A C4A C5A C5 . . 179.4(3) ?
C4 C4A C5A C8A . . -179.7(3) ?
C1A C4A C5A C8A . . -0.2(3) ?
C5A C5 C6 C7 . . -0.5(4) ?
C5 C6 C7 C8 . . -0.3(5) ?
C6 C7 C8 C8A . . 0.5(5) ?
C7 C8 C8A C5A . . 0.2(4) ?
C7 C8 C8A C9 . . -179.3(3) ?
C5 C5A C8A C8 . . -1.0(4) ?
C4A C5A C8A C8 . . 178.7(3) ?
C5 C5A C8A C9 . . 178.6(3) ?
C4A C5A C8A C9 . . -1.7(3) ?
C1 C1A C9 C10 . . -5.6(5) ?
C4A C1A C9 C10 . . 174.2(3) ?
C1 C1A C9 C8A . . 177.1(3) ?
C4A C1A C9 C8A . . -3.1(3) ?
C8 C8A C9 C10 . . 5.1(5) ?
C5A C8A C9 C10 . . -174.4(3) ?
C8 C8A C9 C1A . . -177.5(3) ?
C5A C8A C9 C1A . . 3.0(3) ?
C1A C9 C10 C11' . . 0.4(5) y
C8A C9 C10 C11' . . 177.2(3) y
C1A C9 C10 C11 . . -178.3(3) y
C8A C9 C10 C11 . . -1.5(5) y
C18 C13 C14 C15 . . 0.6(5) ?
C12 C13 C14 C15 . . -177.4(3) ?
C13 C14 C15 C16 . . 0.1(5) ?
C14 C15 C16 C17 . . -0.8(5) ?
C15 C16 C17 C18 . . 0.7(5) ?
C16 C17 C18 C13 . . 0.0(5) ?
C14 C13 C18 C17 . . -0.7(4) ?
C18' C13' C14' C15' . . 2.0(5) ?
C12' C13' C14' C15' . . -177.2(3) ?
C13' C14' C15' C16' . . -1.9(6) ?
C14' C15' C16' C17' . . 0.3(6) ?
C15' C16' C17' C18' . . 1.1(6) ?
C16' C17' C18' C13' . . -1.0(6) ?
C14' C13' C18' C17' . . -0.6(5) ?
C12' C13' C18' C17' . . 178.6(3) ?
C19 C20 C22 C23 . . -5.0(5) ?
C21 C20 C22 C23 . . 176.2(3) ?
C19 C20 C22 C27 . . 173.9(3) ?
C21 C20 C22 C27 . . -4.9(4) ?
C20 C22 C23 C24 . . 177.9(3) ?
C27 C22 C23 C24 . . -1.0(4) ?
C22 C23 C24 C25 . . -1.2(4) ?
C23 C24 C25 C29 . . -176.9(3) ?
C23 C24 C25 C26 . . 2.7(4) ?
C29 C25 C26 C27 . . 177.5(3) ?
C24 C25 C26 C27 . . -2.1(4) ?
C25 C26 C27 C22 . . 0.0(4) ?
C20 C22 C27 C26 . . -177.3(3) ?
C23 C22 C27 C26 . . 1.6(4) ?
C26 C25 C29 C28 . . 2.1(5) ?
C24 C25 C29 C28 . . -178.4(3) ?
C26 C25 C29 C30 . . -177.3(3) ?
C24 C25 C29 C30 . . 2.3(4) ?
C31 C32 C35 C36 . . -179.4(3) ?
C33 C32 C35 C36 . . 0.2(4) ?
C31 C32 C35 C34 . . -0.1(4) ?
C33 C32 C35 C34 . . 179.5(3) ?
C36 C34 C35 C32 2_676 . -178.7(3) ?
C36 C34 C35 C36 2_676 . 0.7(5) ?
C32 C35 C36 C34 . 2_676 178.7(3) ?
C34 C35 C36 C34 . 2_676 -0.6(5) ?
